data_2300059
loop_
_publ_author_name
'Muangsin, Nongnuj'
'Prajuabsook, Malee'
'Chimsook, Pitiporn'
'Chantarasiri, Nuanphun'
'Siraleartmukul, Krisana'
'Chaichit, Narongsak'
'Hannongbua, Supot'

_publ_section_title
;
 Structure determination of diclofenac in a diclofenac-containing
 chitosan matrix using conventional X-ray powder diffraction data
;
_journal_issue 2
_journal_name_full 'Journal of Applied Crystallography'
_journal_page_first 288
_journal_page_last 294
_journal_paper_doi 10.1107/S0021889804002353
_journal_volume 37
_journal_year 2004
_chemical_formula_sum 'C14 H11 Cl2 N O2'
_chemical_formula_weight 296.14
_chemical_name_systematic
;
 ?
;
_space_group_IT_number 15
_symmetry_cell_setting monoclinic
_symmetry_space_group_name_Hall '-C 2yc'
_symmetry_space_group_name_H-M 'C 1 2/c 1'
_atom_sites_solution_hydrogens geom
_atom_sites_solution_primary direct
_atom_sites_solution_secondary difmap
_audit_creation_method SHELXL-97
_cell_angle_alpha 90.00
_cell_angle_beta 109.6630(10)
_cell_angle_gamma 90.00
_cell_formula_units_Z 8
_cell_length_a 20.2906(4)
_cell_length_b 6.99520(10)
_cell_length_c 20.1137(4)
_cell_measurement_temperature 293(2)
_cell_volume 2688.40(9)
_computing_structure_refinement 'SHELXL-97 (Sheldrick, 1997)'
_diffrn_ambient_temperature 293(2)
_diffrn_measured_fraction_theta_full 0.959
_diffrn_measured_fraction_theta_max 0.959
_diffrn_radiation_monochromator graphite
_diffrn_radiation_source 'fine-focus sealed tube'
_diffrn_radiation_type MoK\a
_diffrn_radiation_wavelength 0.71073
_diffrn_reflns_av_R_equivalents 0.0188
_diffrn_reflns_av_sigmaI/netI 0.0216
_diffrn_reflns_limit_h_max 23
_diffrn_reflns_limit_h_min -23
_diffrn_reflns_limit_k_max 6
_diffrn_reflns_limit_k_min -8
_diffrn_reflns_limit_l_max 18
_diffrn_reflns_limit_l_min -23
_diffrn_reflns_number 6188
_diffrn_reflns_theta_full 24.71
_diffrn_reflns_theta_max 24.71
_diffrn_reflns_theta_min 8.18
_exptl_absorpt_coefficient_mu 0.479
_exptl_crystal_density_diffrn 1.463
_exptl_crystal_density_method 'not measured'
_exptl_crystal_F_000 1216
_refine_diff_density_max 0.209
_refine_diff_density_min -0.275
_refine_ls_extinction_method none
_refine_ls_goodness_of_fit_ref 1.021
_refine_ls_hydrogen_treatment mixed
_refine_ls_matrix_type full
_refine_ls_number_parameters 216
_refine_ls_number_reflns 2197
_refine_ls_number_restraints 0
_refine_ls_restrained_S_all 1.021
_refine_ls_R_factor_all 0.0399
_refine_ls_R_factor_gt 0.0338
_refine_ls_shift/su_max 0.038
_refine_ls_shift/su_mean 0.007
_refine_ls_structure_factor_coef Fsqd
_refine_ls_weighting_details 'calc w=1/[\s^2^(Fo^2^)+(0.0555P)^2^+1.2359P] where P=(Fo^2^+2Fc^2^)/3'
_refine_ls_weighting_scheme calc
_refine_ls_wR_factor_gt 0.0904
_refine_ls_wR_factor_ref 0.0942
_reflns_number_gt 1911
_reflns_number_total 2197
_reflns_threshold_expression >2sigma(I)
_cod_data_source_file ks0188.cif
_cod_data_source_block I
_cod_depositor_comments
;
The following automatic conversions were performed:
'_symmetry_cell_setting' value 'Monoclinic' changed to 'monoclinic'
according to '/home/saulius/struct/CIF-dictionaries/cif_core.dic'
dictionary named 'cif_core.dic' version 2.4.1 from 2010-06-29.

Automatic conversion script
Id: cif_fix_enum 1527 2010-12-29 10:47:43Z saulius 
;
_cod_original_cell_volume 2688.40(8)
_cod_original_sg_symbol_H-M 'C 2/c'
_cod_database_code 2300059

loop_
_symmetry_equiv_pos_as_xyz
'x, y, z'
'-x, y, -z+1/2'
'x+1/2, y+1/2, z'
'-x+1/2, y+1/2, -z+1/2'
'-x, -y, -z'
'x, -y, z-1/2'
'-x+1/2, -y+1/2, -z'
'x+1/2, -y+1/2, z-1/2'

loop_
_atom_site_label
_atom_site_fract_x
_atom_site_fract_y
_atom_site_fract_z
_atom_site_U_iso_or_equiv
_atom_site_adp_type
_atom_site_calc_flag
_atom_site_refinement_flags
_atom_site_occupancy
_atom_site_disorder_assembly
_atom_site_disorder_group
_atom_site_type_symbol
C1 0.22591(8) 0.3689(2) 0.33540(9) 0.0390(4) Uani d . 1 . . C
C2 0.23892(10) 0.4480(2) 0.27761(10) 0.0461(4) Uani d . 1 . . C
C3 0.18921(11) 0.4454(3) 0.21117(10) 0.0522(5) Uani d . 1 . . C
C4 0.12472(11) 0.3628(3) 0.20170(10) 0.0508(5) Uani d . 1 . . C
C5 0.11032(10) 0.2842(3) 0.25842(9) 0.0442(4) Uani d . 1 . . C
C6 0.16006(8) 0.2874(2) 0.32571(8) 0.0369(4) Uani d . 1 . . C
C7 0.09028(8) 0.0932(2) 0.38114(8) 0.0380(4) Uani d . 1 . . C
C8 0.08254(9) -0.0869(3) 0.34864(9) 0.0437(4) Uani d . 1 . . C
C9 0.02680(11) -0.2069(3) 0.34521(11) 0.0548(5) Uani d . 1 . . C
C10 -0.02120(12) -0.1530(3) 0.37617(11) 0.0586(5) Uani d . 1 . . C
C11 -0.01392(10) 0.0186(3) 0.41116(10) 0.0521(5) Uani d . 1 . . C
C12 0.04097(9) 0.1392(2) 0.41314(9) 0.0416(4) Uani d . 1 . . C
C13 0.28201(10) 0.3714(3) 0.40770(11) 0.0505(5) Uani d . 1 . . C
C14 0.27049(9) 0.5347(3) 0.45099(9) 0.0469(4) Uani d . 1 . . C
N1 0.14675(8) 0.2131(2) 0.38561(8) 0.0439(4) Uani d . 1 . . N
O1 0.22098(8) 0.5375(2) 0.47297(7) 0.0607(4) Uani d . 1 . . O
O2 0.31588(8) 0.6732(2) 0.46169(9) 0.0640(4) Uani d . 1 . . O
Cl1 0.04921(3) 0.35561(7) 0.45803(3) 0.0600(2) Uani d . 1 . . Cl
Cl2 0.14508(3) -0.16736(7) 0.31430(3) 0.0620(2) Uani d . 1 . . Cl
H1 0.3026(16) 0.775(5) 0.4823(17) 0.099(10) Uiso d . 1 . . H
H1N 0.1553(11) 0.281(3) 0.4167(11) 0.050(6) Uiso d . 1 . . H
H2 0.2816(12) 0.503(3) 0.2848(10) 0.054(5) Uiso d . 1 . . H
H3 0.1970(11) 0.498(3) 0.1708(12) 0.062(6) Uiso d . 1 . . H
H4 0.0887(12) 0.364(3) 0.1572(13) 0.064(6) Uiso d . 1 . . H
H5 0.0673(12) 0.230(3) 0.2518(11) 0.056(5) Uiso d . 1 . . H
H9 0.0251(12) -0.328(4) 0.3222(12) 0.068(6) Uiso d . 1 . . H
H10 -0.0606(14) -0.232(4) 0.3711(12) 0.074(7) Uiso d . 1 . . H
H11 -0.0457(12) 0.054(3) 0.4328(11) 0.056(5) Uiso d . 1 . . H
H13A 0.2803(11) 0.253(4) 0.4329(11) 0.060(6) Uiso d . 1 . . H
H13B 0.3251(13) 0.381(3) 0.4015(11) 0.061(6) Uiso d . 1 . . H

loop_
_atom_site_aniso_label
_atom_site_aniso_U_11
_atom_site_aniso_U_22
_atom_site_aniso_U_33
_atom_site_aniso_U_12
_atom_site_aniso_U_13
_atom_site_aniso_U_23
C1 0.0373(8) 0.0317(8) 0.0505(9) -0.0001(6) 0.0183(7) -0.0081(7)
C2 0.0484(10) 0.0341(9) 0.0657(12) -0.0077(8) 0.0324(9) -0.0083(8)
C3 0.0719(13) 0.0389(10) 0.0552(11) -0.0066(9) 0.0338(10) -0.0002(8)
C4 0.0614(12) 0.0425(10) 0.0454(10) -0.0035(8) 0.0139(9) 0.0030(8)
C5 0.0405(9) 0.0415(9) 0.0487(9) -0.0063(7) 0.0127(7) 0.0003(7)
C6 0.0385(8) 0.0303(8) 0.0457(9) -0.0018(6) 0.0189(7) -0.0032(6)
C7 0.0400(8) 0.0380(9) 0.0367(8) -0.0010(7) 0.0138(7) 0.0043(7)
C8 0.0500(9) 0.0390(9) 0.0467(9) 0.0023(8) 0.0225(8) 0.0043(7)
C9 0.0697(12) 0.0396(10) 0.0581(11) -0.0115(9) 0.0255(10) 0.0006(9)
C10 0.0585(12) 0.0571(12) 0.0646(12) -0.0163(10) 0.0265(10) 0.0075(9)
C11 0.0480(10) 0.0624(12) 0.0536(10) -0.0003(9) 0.0272(9) 0.0118(9)
C12 0.0457(9) 0.0413(9) 0.0387(8) 0.0048(7) 0.0155(7) 0.0058(7)
C13 0.0366(9) 0.0493(11) 0.0627(12) -0.0029(8) 0.0129(8) -0.0078(9)
C14 0.0423(9) 0.0500(11) 0.0422(9) -0.0101(8) 0.0059(7) -0.0054(8)
N1 0.0456(8) 0.0468(9) 0.0415(8) -0.0110(7) 0.0177(6) -0.0065(7)
O1 0.0655(8) 0.0605(9) 0.0640(8) -0.0227(7) 0.0321(7) -0.0213(7)
O2 0.0580(8) 0.0611(9) 0.0770(10) -0.0227(7) 0.0280(7) -0.0236(7)
Cl1 0.0714(4) 0.0545(3) 0.0610(3) 0.0040(2) 0.0314(3) -0.0103(2)
Cl2 0.0725(4) 0.0480(3) 0.0793(4) 0.0092(2) 0.0437(3) -0.0030(2)

loop_
_atom_type_symbol
_atom_type_description
_atom_type_scat_dispersion_real
_atom_type_scat_dispersion_imag
_atom_type_scat_source
C C 0.0033 0.0016 'International Tables Vol C Tables 4.2.6.8 and 6.1.1.4'
H H 0.0000 0.0000 'International Tables Vol C Tables 4.2.6.8 and 6.1.1.4'
N N 0.0061 0.0033 'International Tables Vol C Tables 4.2.6.8 and 6.1.1.4'
O O 0.0106 0.0060 'International Tables Vol C Tables 4.2.6.8 and 6.1.1.4'
Cl Cl 0.1484 0.1585 'International Tables Vol C Tables 4.2.6.8 and 6.1.1.4'

loop_
_geom_angle_atom_site_label_1
_geom_angle_atom_site_label_2
_geom_angle_atom_site_label_3
_geom_angle
C2 C1 C6 118.99(16)
C2 C1 C13 120.32(16)
C6 C1 C13 120.68(16)
C3 C2 C1 121.52(17)
C2 C3 C4 119.28(18)
C3 C4 C5 120.32(19)
C4 C5 C6 120.73(17)
C5 C6 C1 119.14(15)
C5 C6 N1 122.51(15)
C1 C6 N1 118.35(15)
N1 C7 C12 122.04(15)
N1 C7 C8 121.94(15)
C12 C7 C8 115.86(15)
C9 C8 C7 121.76(17)
C9 C8 Cl2 118.49(15)
C7 C8 Cl2 119.71(13)
C10 C9 C8 120.03(19)
C9 C10 C11 120.11(19)
C10 C11 C12 119.55(18)
C11 C12 C7 122.61(17)
C11 C12 Cl1 118.67(14)
C7 C12 Cl1 118.72(13)
C14 C13 C1 110.63(15)
O1 C14 O2 123.16(18)
O1 C14 C13 121.87(16)
O2 C14 C13 114.95(17)
C7 N1 C6 123.45(14)

loop_
_geom_bond_atom_site_label_1
_geom_bond_atom_site_label_2
_geom_bond_site_symmetry_2
_geom_bond_distance
_geom_bond_publ_flag
C1 C2 . 1.391(3) ?
C1 C6 . 1.404(2) ?
C1 C13 . 1.515(3) ?
C2 C3 . 1.377(3) ?
C3 C4 . 1.384(3) ?
C4 C5 . 1.383(3) ?
C5 C6 . 1.390(2) ?
C6 N1 . 1.419(2) ?
C7 N1 . 1.398(2) ?
C7 C12 . 1.397(2) ?
C7 C8 . 1.404(2) ?
C8 C9 . 1.391(3) ?
C8 Cl2 . 1.7301(18) ?
C9 C10 . 1.374(3) ?
C10 C11 . 1.374(3) ?
C11 C12 . 1.387(3) ?
C12 Cl1 . 1.7414(18) ?
C13 C14 . 1.501(3) ?
C14 O1 . 1.226(2) ?
C14 O2 . 1.304(2) ?

loop_
_cod_related_entry_id
_cod_related_entry_database
_cod_related_entry_code
1 ChemSpider 2925
